data_7058576
loop_
_publ_author_name
'Shi, Tingting'
'Zhang, Fangfang'
'Tudi, Abudukadi'
'Yang, Zhihua'
'Pan, Shilie'

_publ_section_title
;
 K2[B4O5(OH)4]&#x00B7;H2O and K2[B4O5(OH)4]: two new hydrated potassium
 borates with isolated [B4O5(OH)4]2&#x2212; units and different structural
 frameworks
;
_journal_issue 29
_journal_name_full 'New Journal of Chemistry'
_journal_page_first 11660
_journal_paper_doi 10.1039/C9NJ02543J
_journal_volume 43
_journal_year 2019
_chemical_formula_sum 'B4 H4 K2 O9'
_chemical_formula_weight 269.47
_chemical_name_common K2B4O5(OH)4
_space_group_IT_number 60
_space_group_name_Hall '-P 2n 2ab'
_space_group_name_H-M_alt 'P b c n'
_symmetry_cell_setting orthorhombic
_symmetry_space_group_name_Hall '-P 2n 2ab'
_symmetry_space_group_name_H-M 'P b c n'
_atom_sites_solution_hydrogens geom
_atom_sites_solution_primary direct
_atom_sites_solution_secondary difmap
_audit_creation_method SHELXL-97
_audit_update_record
;
2019-04-25 deposited with the CCDC.    2019-07-05 downloaded from the CCDC.
;
_cell_angle_alpha 90.00
_cell_angle_beta 90.00
_cell_angle_gamma 90.00
_cell_formula_units_Z 4
_cell_length_a 10.205(9)
_cell_length_b 6.629(6)
_cell_length_c 12.045(11)
_cell_measurement_reflns_used 1290
_cell_measurement_temperature 296(2)
_cell_measurement_theta_max 27.74
_cell_measurement_theta_min 3.38
_cell_volume 814.8(13)
_computing_cell_refinement 'Bruker SMART'
_computing_data_collection 'Bruker SMART'
_computing_data_reduction 'Bruker SAINT'
_computing_molecular_graphics 'Bruker SHELXTL'
_computing_publication_material 'Bruker SHELXTL'
_computing_structure_refinement 'SHELXL-97 (Sheldrick, 1997)'
_computing_structure_solution 'SHELXS-97 (Sheldrick, 1990)'
_diffrn_ambient_temperature 296(2)
_diffrn_measured_fraction_theta_full 0.995
_diffrn_measured_fraction_theta_max 0.995
_diffrn_measurement_device_type 'CCD area detector'
_diffrn_measurement_method 'phi and omega scans'
_diffrn_radiation_monochromator graphite
_diffrn_radiation_source 'fine-focus sealed tube'
_diffrn_radiation_type MoK\a
_diffrn_radiation_wavelength 0.71073
_diffrn_reflns_av_R_equivalents 0.0590
_diffrn_reflns_av_sigmaI/netI 0.0490
_diffrn_reflns_limit_h_max 13
_diffrn_reflns_limit_h_min -8
_diffrn_reflns_limit_k_max 7
_diffrn_reflns_limit_k_min -8
_diffrn_reflns_limit_l_max 14
_diffrn_reflns_limit_l_min -15
_diffrn_reflns_number 4487
_diffrn_reflns_theta_full 27.74
_diffrn_reflns_theta_max 27.74
_diffrn_reflns_theta_min 3.38
_exptl_absorpt_coefficient_mu 1.189
_exptl_absorpt_correction_T_max 0.7456
_exptl_absorpt_correction_T_min 0.6070
_exptl_absorpt_correction_type numerical
_exptl_absorpt_process_details face-index
_exptl_crystal_colour colourless
_exptl_crystal_density_diffrn 2.196
_exptl_crystal_density_method 'not measured'
_exptl_crystal_description block
_exptl_crystal_F_000 536
_exptl_crystal_size_max 0.139
_exptl_crystal_size_mid 0.132
_exptl_crystal_size_min 0.106
_refine_diff_density_max 0.367
_refine_diff_density_min -0.474
_refine_diff_density_rms 0.086
_refine_ls_extinction_method none
_refine_ls_goodness_of_fit_ref 1.041
_refine_ls_hydrogen_treatment mixed
_refine_ls_matrix_type full
_refine_ls_number_parameters 77
_refine_ls_number_reflns 957
_refine_ls_number_restraints 2
_refine_ls_restrained_S_all 1.040
_refine_ls_R_factor_all 0.0511
_refine_ls_R_factor_gt 0.0376
_refine_ls_shift/su_max 0.000
_refine_ls_shift/su_mean 0.000
_refine_ls_structure_factor_coef Fsqd
_refine_ls_weighting_details 'calc w=1/[\s^2^(Fo^2^)+(0.0275P)^2^+1.1350P] where P=(Fo^2^+2Fc^2^)/3'
_refine_ls_weighting_scheme calc
_refine_ls_wR_factor_gt 0.0847
_refine_ls_wR_factor_ref 0.0906
_reflns_number_gt 770
_reflns_number_total 957
_reflns_threshold_expression >2sigma(I)
_cod_data_source_file c9nj02543j2.cif
_cod_data_source_block 1
_cod_depositor_comments
;
The following automatic conversions were performed:

'_symmetry_cell_setting' value 'Orthorhombic' changed to
'orthorhombic' according to
/home/data/users/saulius/crontab/automatic-downloads/rss-feeds/RSC/lib/dictionaries/cif_core.dic
dictionary named 'cif_core.dic' version 2.4.2 from 2011-04-26.

Automatic conversion script
Id: cif_fix_values 4973 2017-02-22 13:04:09Z antanas 

 Adding full bibliography for 7058576--7058577.cif.
;
_cod_original_cell_volume 814.9(12)
_cod_original_sg_symbol_H-M Pbcn
_cod_original_formula_sum 'H4 B4 K2 O9'
_cod_database_code 7058576

loop_
_symmetry_equiv_pos_as_xyz
'x, y, z'
'-x+1/2, -y+1/2, z+1/2'
'-x, y, -z+1/2'
'x+1/2, -y+1/2, -z'
'-x, -y, -z'
'x-1/2, y-1/2, -z-1/2'
'x, -y, z-1/2'
'-x-1/2, y-1/2, z'

loop_
_atom_site_label
_atom_site_type_symbol
_atom_site_fract_x
_atom_site_fract_y
_atom_site_fract_z
_atom_site_U_iso_or_equiv
_atom_site_adp_type
_atom_site_occupancy
_atom_site_symmetry_multiplicity
_atom_site_calc_flag
_atom_site_refinement_flags
K1 K 0.63955(6) 0.66845(10) 0.06744(6) 0.0255(2) Uani 1 1 d .
B1 B 0.9540(3) 0.6396(5) 0.1589(2) 0.0148(6) Uani 1 1 d .
B2 B 0.6666(3) 0.9746(5) 0.3088(3) 0.0176(7) Uani 1 1 d .
O1 O 0.58590(19) 0.2622(3) 0.06581(15) 0.0176(4) Uani 1 1 d D
O2 O 0.66037(17) 1.0173(3) 0.19835(15) 0.0176(4) Uani 1 1 d .
O3 O 0.7231(2) 0.6031(3) -0.14382(17) 0.0251(5) Uani 1 1 d D
O4 O 0.43907(18) 1.0002(3) 0.12318(15) 0.0193(4) Uani 1 1 d .
O5 O 1.0000 0.7677(4) 0.2500 0.0132(5) Uani 1 2 d S
H1 H 0.588(4) 0.183(5) 0.012(2) 0.049(12) Uiso 1 1 d D
H2 H 0.662(3) 0.627(6) -0.190(3) 0.049(12) Uiso 1 1 d D

loop_
_atom_site_aniso_label
_atom_site_aniso_U_11
_atom_site_aniso_U_22
_atom_site_aniso_U_33
_atom_site_aniso_U_23
_atom_site_aniso_U_13
_atom_site_aniso_U_12
K1 0.0215(3) 0.0289(4) 0.0260(4) -0.0051(3) -0.0049(3) 0.0023(3)
B1 0.0115(14) 0.0171(15) 0.0157(14) 0.0001(12) -0.0015(11) 0.0006(11)
B2 0.0168(15) 0.0198(17) 0.0163(15) 0.0015(12) -0.0012(12) 0.0025(12)
O1 0.0175(10) 0.0210(10) 0.0143(9) 0.0039(9) 0.0016(8) -0.0016(8)
O2 0.0150(9) 0.0222(10) 0.0156(10) 0.0014(8) 0.0020(7) 0.0048(8)
O3 0.0197(11) 0.0367(12) 0.0190(10) -0.0029(9) -0.0017(8) 0.0123(9)
O4 0.0173(10) 0.0244(11) 0.0163(9) -0.0038(8) 0.0024(7) -0.0063(8)
O5 0.0117(12) 0.0143(13) 0.0137(13) 0.000 -0.0008(10) 0.000

loop_
_atom_type_symbol
_atom_type_description
_atom_type_scat_dispersion_real
_atom_type_scat_dispersion_imag
_atom_type_scat_source
B B 0.0013 0.0007 'International Tables Vol C Tables 4.2.6.8 and 6.1.1.4'
H H 0.0000 0.0000 'International Tables Vol C Tables 4.2.6.8 and 6.1.1.4'
O O 0.0106 0.0060 'International Tables Vol C Tables 4.2.6.8 and 6.1.1.4'
K K 0.2009 0.2494 'International Tables Vol C Tables 4.2.6.8 and 6.1.1.4'

loop_
_geom_angle_atom_site_label_1
_geom_angle_atom_site_label_2
_geom_angle_atom_site_label_3
_geom_angle
_geom_angle_site_symmetry_1
_geom_angle_site_symmetry_3
O3 K1 O1 84.24(7) . .
O3 K1 O2 104.13(8) . 8_755
O1 K1 O2 78.24(7) . 8_755
O3 K1 O2 129.30(7) . .
O1 K1 O2 145.73(7) . .
O2 K1 O2 85.55(7) 8_755 .
O3 K1 O1 75.59(8) . 5_665
O1 K1 O1 89.60(6) . 5_665
O2 K1 O1 167.77(6) 8_755 5_665
O2 K1 O1 104.20(7) . 5_665
O3 K1 O1 73.85(6) . 8_765
O1 K1 O1 114.00(6) . 8_765
O2 K1 O1 50.37(7) 8_755 8_765
O2 K1 O1 75.61(6) . 8_765
O1 K1 O1 138.70(5) 5_665 8_765
O3 K1 O4 121.77(6) . .
O1 K1 O4 124.70(8) . .
O2 K1 O4 128.68(7) 8_755 .
O2 K1 O4 48.64(6) . .
O1 K1 O4 57.97(7) 5_665 .
O1 K1 O4 119.72(7) 8_765 .
O3 K1 O4 61.82(7) . 5_675
O1 K1 O4 127.09(7) . 5_675
O2 K1 O4 145.33(6) 8_755 5_675
O2 K1 O4 81.94(8) . 5_675
O1 K1 O4 45.41(5) 5_665 5_675
O1 K1 O4 95.11(6) 8_765 5_675
O4 K1 O4 60.73(7) . 5_675
O3 K1 B1 89.89(8) . .
O1 K1 B1 97.77(7) . .
O2 K1 B1 25.61(6) 8_755 .
O2 K1 B1 78.05(7) . .
O1 K1 B1 163.02(7) 5_665 .
O1 K1 B1 24.84(7) 8_765 .
O4 K1 B1 126.68(7) . .
O4 K1 B1 119.73(6) 5_675 .
O3 K1 B1 122.03(7) . 8_765
O1 K1 B1 146.63(8) . 8_765
O2 K1 B1 110.52(7) 8_755 8_765
O2 K1 B1 25.17(7) . 8_765
O1 K1 B1 79.03(7) 5_665 8_765
O1 K1 B1 94.37(7) 8_765 8_765
O4 K1 B1 25.67(6) . 8_765
O4 K1 B1 63.17(8) 5_675 8_765
B1 K1 B1 102.07(9) . 8_765
O3 K1 B1 60.42(8) . 4_465
O1 K1 B1 103.84(7) . 4_465
O2 K1 B1 163.65(7) 8_755 4_465
O2 K1 B1 100.15(8) . 4_465
O1 K1 B1 22.78(6) 5_665 4_465
O1 K1 B1 115.93(7) 8_765 4_465
O4 K1 B1 63.72(7) . 4_465
O4 K1 B1 24.83(6) 5_675 4_465
B1 K1 B1 140.51(6) . 4_465
B1 K1 B1 76.88(9) 8_765 4_465
O3 K1 B2 146.27(8) . .
O1 K1 B2 125.49(8) . .
O2 K1 B2 71.56(8) 8_755 .
O2 K1 B2 20.72(6) . .
O1 K1 B2 115.60(7) 5_665 .
O1 K1 B2 78.82(7) 8_765 .
O4 K1 B2 57.69(7) . .
O4 K1 B2 102.07(9) 5_675 .
B1 K1 B2 72.18(7) . .
B1 K1 B2 40.81(7) 8_765 .
B1 K1 B2 117.64(9) 4_465 .
O1 B1 O5 110.2(2) 8_765 .
O1 B1 O4 109.3(2) 8_765 8_755
O5 B1 O4 109.9(2) . 8_755
O1 B1 O2 109.4(2) 8_765 8_755
O5 B1 O2 109.0(2) . 8_755
O4 B1 O2 109.0(2) 8_755 8_755
O1 B1 K1 56.65(13) 8_765 .
O5 B1 K1 120.85(15) . .
O4 B1 K1 129.18(17) 8_755 .
O2 B1 K1 52.98(12) 8_755 .
O1 B1 K1 100.62(17) 8_765 8_755
O5 B1 K1 148.59(18) . 8_755
O4 B1 K1 63.23(14) 8_755 8_755
O2 B1 K1 52.80(12) 8_755 8_755
K1 B1 K1 71.70(6) . 8_755
O1 B1 K1 49.69(13) 8_765 4_565
O5 B1 K1 101.31(15) . 4_565
O4 B1 K1 67.14(14) 8_755 4_565
O2 B1 K1 148.43(17) 8_755 4_565
K1 B1 K1 103.56(9) . 4_565
K1 B1 K1 103.12(9) 8_755 4_565
O2 B2 O3 121.8(3) . 2_665
O2 B2 O4 121.6(2) . 3_655
O3 B2 O4 116.6(3) 2_665 3_655
O2 B2 K1 46.86(14) . .
O3 B2 K1 100.99(18) 2_665 .
O4 B2 K1 120.01(19) 3_655 .
B1 O1 K1 127.07(17) 8_755 .
B1 O1 K1 107.53(16) 8_755 5_665
K1 O1 K1 90.40(6) . 5_665
B1 O1 K1 98.51(15) 8_755 8_755
K1 O1 K1 91.02(6) . 8_755
K1 O1 K1 146.00(8) 5_665 8_755
B2 O2 B1 117.3(2) . 8_765
B2 O2 K1 126.68(17) . 8_765
B1 O2 K1 101.40(15) 8_765 8_765
B2 O2 K1 112.42(18) . .
B1 O2 K1 102.04(15) 8_765 .
K1 O2 K1 91.96(7) 8_765 .
B2 O3 K1 135.34(18) 2_664 .
B2 O4 B1 118.8(2) 3_655 8_765
B2 O4 K1 124.57(18) 3_655 .
B1 O4 K1 91.09(16) 8_765 .
B2 O4 K1 108.08(17) 3_655 5_675
B1 O4 K1 88.04(15) 8_765 5_675
K1 O4 K1 119.27(7) . 5_675
B1 O5 B1 109.1(3) . 3_755

loop_
_geom_bond_atom_site_label_1
_geom_bond_atom_site_label_2
_geom_bond_distance
_geom_bond_site_symmetry_2
K1 O3 2.718(3) .
K1 O1 2.748(3) .
K1 O2 2.768(2) 8_755
K1 O2 2.807(3) .
K1 O1 2.843(3) 5_665
K1 O1 2.870(3) 8_765
K1 O4 3.078(3) .
K1 O4 3.277(3) 5_675
K1 B1 3.398(4) .
K1 B1 3.446(4) 8_765
K1 B1 3.555(4) 4_465
K1 B2 3.556(4) .
B1 O1 1.443(4) 8_765
B1 O5 1.465(3) .
B1 O4 1.493(4) 8_755
B1 O2 1.499(4) 8_755
B1 K1 3.446(4) 8_755
B1 K1 3.555(4) 4_565
B2 O2 1.361(4) .
B2 O3 1.363(4) 2_665
B2 O4 1.365(4) 3_655
O1 B1 1.443(4) 8_755
O1 K1 2.843(3) 5_665
O1 K1 2.870(3) 8_755
O2 B1 1.499(4) 8_765
O2 K1 2.768(3) 8_765
O3 B2 1.363(4) 2_664
O4 B2 1.365(4) 3_655
O4 B1 1.493(4) 8_765
O4 K1 3.277(3) 5_675
O5 B1 1.465(3) 3_755
